data_7706557
loop_
_publ_author_name
'Yang, Lin'
'Wang, Lihong'
'Lv, Xingpu'
'Chen, Jing-Huo'
'Wang, Yang'
'Yang, Guang'

_publ_section_title
;
 Complexation of triangular silver(I) or copper(I) nitropyrazolates with
 dibenzothiophenes having potential use in adsorptive desulfurization.
;
_journal_issue 8
_journal_name_full 'Dalton transactions (Cambridge, England : 2003)'
_journal_page_first 2915
_journal_page_last 2927
_journal_paper_doi 10.1039/d0dt04037a
_journal_volume 50
_journal_year 2021
_chemical_formula_moiety 'C21 H30 Cu3 N9 O6, C14 H12 S'
_chemical_formula_sum 'C35 H42 Cu3 N9 O6 S'
_chemical_formula_weight 907.45
_space_group_crystal_system monoclinic
_space_group_IT_number 14
_space_group_name_Hall '-P 2ybc'
_space_group_name_H-M_alt 'P 1 21/c 1'
_atom_sites_solution_hydrogens geom
_audit_creation_date 2020-09-08
_audit_creation_method
;
Olex2 1.2
(compiled 2018.05.29 svn.r3508 for OlexSys, GUI svn.r5506)
;
_audit_update_record
;
2020-09-08 deposited with the CCDC.	2021-01-27 downloaded from the CCDC.
;
_cell_angle_alpha 90
_cell_angle_beta 98.4970(10)
_cell_angle_gamma 90
_cell_formula_units_Z 4
_cell_length_a 12.8398(6)
_cell_length_b 21.8537(10)
_cell_length_c 14.0702(6)
_cell_measurement_reflns_used 9944
_cell_measurement_temperature 298.15(10)
_cell_measurement_theta_max 27.04
_cell_measurement_theta_min 2.21
_cell_volume 3904.7(3)
_computing_cell_refinement 'SAINT v8.37A (Bruker, 2015)'
_computing_data_reduction 'SAINT v8.37A (Bruker, 2015)'
_computing_molecular_graphics 'Olex2 (Dolomanov et al., 2009)'
_computing_publication_material 'Olex2 (Dolomanov et al., 2009)'
_computing_structure_refinement 'ShelXL (Sheldrick, 2015)'
_computing_structure_solution 'ShelXT (Sheldrick, 2015)'
_diffrn_ambient_temperature 298.15(10)
_diffrn_measured_fraction_theta_full 0.998
_diffrn_measured_fraction_theta_max 0.998
_diffrn_measurement_device_type 'Bruker APEX-II CCD'
_diffrn_measurement_method '\f and \w scans'
_diffrn_radiation_type MoK\a
_diffrn_radiation_wavelength 0.71073
_diffrn_reflns_av_R_equivalents 0.0352
_diffrn_reflns_av_unetI/netI 0.0201
_diffrn_reflns_Laue_measured_fraction_full 0.998
_diffrn_reflns_Laue_measured_fraction_max 0.998
_diffrn_reflns_limit_h_max 15
_diffrn_reflns_limit_h_min -15
_diffrn_reflns_limit_k_max 26
_diffrn_reflns_limit_k_min -26
_diffrn_reflns_limit_l_max 16
_diffrn_reflns_limit_l_min -16
_diffrn_reflns_number 61638
_diffrn_reflns_point_group_measured_fraction_full 0.998
_diffrn_reflns_point_group_measured_fraction_max 0.998
_diffrn_reflns_theta_full 25.025
_diffrn_reflns_theta_max 25.025
_diffrn_reflns_theta_min 2.211
_exptl_absorpt_coefficient_mu 1.728
_exptl_absorpt_correction_T_max 0.7456
_exptl_absorpt_correction_T_min 0.6326
_exptl_absorpt_correction_type none
_exptl_absorpt_process_details
;
SADABS-2016/2 (Bruker,2016/2) was used for absorption correction.
wR2(int) was 0.0704 before and 0.0433 after correction.
The Ratio of minimum to maximum transmission is 0.8484.
The \l/2 correction factor is Not present.
;
_exptl_crystal_colour 'clear light colourless'
_exptl_crystal_colour_lustre clear
_exptl_crystal_colour_modifier light
_exptl_crystal_colour_primary colourless
_exptl_crystal_density_diffrn 1.544
_exptl_crystal_description block
_exptl_crystal_F_000 1864
_exptl_crystal_size_max 0.2
_exptl_crystal_size_mid 0.15
_exptl_crystal_size_min 0.12
_refine_diff_density_max 0.673
_refine_diff_density_min -0.518
_refine_diff_density_rms 0.052
_refine_ls_extinction_method none
_refine_ls_goodness_of_fit_ref 1.019
_refine_ls_hydrogen_treatment constr
_refine_ls_matrix_type full
_refine_ls_number_parameters 508
_refine_ls_number_reflns 6899
_refine_ls_number_restraints 50
_refine_ls_restrained_S_all 1.086
_refine_ls_R_factor_all 0.0509
_refine_ls_R_factor_gt 0.0357
_refine_ls_shift/su_max 0.001
_refine_ls_shift/su_mean 0.000
_refine_ls_structure_factor_coef Fsqd
_refine_ls_weighting_details 'w=1/[\s^2^(Fo^2^)+(0.0421P)^2^+3.1541P] where P=(Fo^2^+2Fc^2^)/3'
_refine_ls_weighting_scheme calc
_refine_ls_wR_factor_gt 0.0844
_refine_ls_wR_factor_ref 0.0926
_reflns_Friedel_coverage 0.000
_reflns_number_gt 5489
_reflns_number_total 6899
_reflns_threshold_expression 'I > 2\s(I)'
_cod_data_source_file d0dt04037a2.cif
_cod_data_source_block cu3(denpz)3-dmdbt
_cod_depositor_comments 'Adding full bibliography for 7706555--7706561.cif.'
_cod_database_code 7706557
_shelx_shelxl_version_number 2017/1
_shelx_space_group_comment
;
The symmetry employed for this shelxl refinement is uniquely defined
by the following loop, which should always be used as a source of
symmetry information in preference to the above space-group names.
They are only intended as comments.
;
_shelx_estimated_absorpt_t_max 0.819
_shelx_estimated_absorpt_t_min 0.724
_olex2_refinement_description
;
1. Fixed Uiso
 At 1.2 times of:
  All C(H) groups, All C(H,H) groups, All C(H,H,H,H) groups
 At 1.5 times of:
  All C(H,H,H) groups
2. Restrained distances
 N8A-C5 \\sim N8B-C5
 with sigma of 0.001
 C15A-C14 \\sim C15B-C14
 with sigma of 0.005
3. Uiso/Uaniso restraints and constraints
Uanis(N8A) \\sim Ueq, Uanis(O3A) \\sim Ueq, Uanis(O4A) \\sim Ueq: with sigma of
0.005 and sigma for terminal atoms of 0.01
Uanis(O3A) \\sim Ueq, Uanis(O3B) \\sim Ueq, Uanis(O4B) \\sim Ueq, Uanis(O4A)
\\sim Ueq: with sigma of 0.005 and sigma for terminal atoms of 0.01
Uanis(O5) \\sim Ueq: with sigma of 0.002 and sigma for terminal atoms of 0.002
Uanis(C15A) \\sim Ueq, Uanis(C15B) \\sim Ueq: with sigma of 0.005 and sigma for
terminal atoms of 0.01
Uanis(O4A) = Uanis(O4B)
Uanis(O3A) = Uanis(O3B)
Uanis(N8B) = Uanis(N8A)
Uanis(C15A) = Uanis(C15B)
4. Others
 Fixed Sof: H14C(0.5) H14D(0.5) H14A(0.5) H14B(0.5) C15A(0.5) H15D(0.5)
 H15E(0.5) H15F(0.5) C15B(0.5) H15A(0.5) H15B(0.5) H15C(0.5) N8A(0.5) N8B(0.5)
 O3A(0.5) O3B(0.5) O4A(0.5) O4B(0.5)
5.a Secondary CH2 refined with riding coordinates:
 C10(H10A,H10B), C12(H12A,H12B), C14(H14C,H14D), C14(H14A,H14B), C16(H16A,
 H16B), C18(H18A,H18B), C20(H20A,H20B)
5.b Aromatic/amide H refined with riding coordinates:
 C24(H24), C25(H25), C26(H26), C31(H31), C32(H32), C33(H33)
5.c Idealised Me refined as rotating group:
 C11(H11A,H11B,H11C), C13(H13A,H13B,H13C), C15A(H15D,H15E,H15F), C15B(H15A,
 H15B,H15C), C17(H17A,H17B,H17C), C19(H19A,H19B,H19C), C21(H21A,H21B,H21C),
 C34(H34A,H34B,H34C), C35(H35A,H35B,H35C)
;
_olex2_submission_special_instructions 'No special instructions were received'

loop_
_space_group_symop_operation_xyz
'x, y, z'
'-x, y+1/2, -z+1/2'
'-x, -y, -z'
'x, -y-1/2, z-1/2'

loop_
_atom_site_label
_atom_site_type_symbol
_atom_site_fract_x
_atom_site_fract_y
_atom_site_fract_z
_atom_site_U_iso_or_equiv
_atom_site_adp_type
_atom_site_occupancy
_atom_site_site_symmetry_order
_atom_site_calc_flag
_atom_site_refinement_flags_posn
_atom_site_refinement_flags_adp
_atom_site_refinement_flags_occupancy
_atom_site_disorder_assembly
_atom_site_disorder_group
C1 C 0.8574(3) 0.08536(14) 0.5900(2) 0.0549(8) Uani 1 1 d . . . . .
C2 C 0.9643(3) 0.08490(15) 0.6234(2) 0.0627(9) Uani 1 1 d . . . . .
C3 C 0.9961(2) 0.14510(16) 0.6457(2) 0.0603(8) Uani 1 1 d . . . . .
C4 C 0.9428(3) 0.39398(17) 0.6339(3) 0.0726(10) Uani 1 1 d . . . . .
C5 C 0.8892(4) 0.44803(16) 0.6118(3) 0.0811(12) Uani 1 1 d D . . . .
C6 C 0.7850(3) 0.43333(15) 0.5800(2) 0.0693(10) Uani 1 1 d . . . . .
C7 C 0.4469(2) 0.28382(17) 0.4708(2) 0.0562(8) Uani 1 1 d . . . . .
C8 C 0.3973(2) 0.22754(18) 0.4548(2) 0.0593(9) Uani 1 1 d . . . . .
C9 C 0.4716(2) 0.18201(15) 0.4809(2) 0.0524(8) Uani 1 1 d . . . . .
C10 C 0.7795(3) 0.03559(16) 0.5632(3) 0.0822(12) Uani 1 1 d . . . . .
H10A H 0.812244 0.003277 0.530723 0.099 Uiso 1 1 calc R . . . .
H10B H 0.720768 0.051529 0.518868 0.099 Uiso 1 1 calc R . . . .
C11 C 0.7391(4) 0.0094(2) 0.6502(4) 0.1204(19) Uani 1 1 d . . . . .
H11A H 0.690843 -0.023355 0.630561 0.181 Uiso 1 1 calc GR . . . .
H11B H 0.703718 0.040795 0.680787 0.181 Uiso 1 1 calc GR . . . .
H11C H 0.797227 -0.006032 0.694615 0.181 Uiso 1 1 calc GR . . . .
C12 C 1.1004(3) 0.1727(2) 0.6914(3) 0.0816(11) Uani 1 1 d . . . . .
H12A H 1.087230 0.210607 0.723365 0.098 Uiso 1 1 calc R . . . .
H12B H 1.135244 0.144730 0.739455 0.098 Uiso 1 1 calc R . . . .
C13 C 1.1705(4) 0.1849(3) 0.6185(4) 0.137(2) Uani 1 1 d . . . . .
H13A H 1.141065 0.217165 0.576537 0.205 Uiso 1 1 calc GR . . . .
H13B H 1.177009 0.148539 0.581643 0.205 Uiso 1 1 calc GR . . . .
H13C H 1.238765 0.197047 0.650227 0.205 Uiso 1 1 calc GR . . . .
C14 C 1.0564(4) 0.3798(2) 0.6750(3) 0.1070(16) Uani 1 1 d D . . . .
H14C H 1.088309 0.416123 0.706485 0.128 Uiso 0.5 1 calc R . P A 2
H14D H 1.057250 0.348069 0.723360 0.128 Uiso 0.5 1 calc R . P A 2
H14A H 1.078918 0.406535 0.729189 0.128 Uiso 0.5 1 calc R . P B 1
H14B H 1.061599 0.337867 0.697868 0.128 Uiso 0.5 1 calc R . P B 1
C15A C 1.1252(13) 0.3884(7) 0.6015(11) 0.137(4) Uani 0.5 1 d D U P C 1
H15D H 1.112606 0.356388 0.554535 0.205 Uiso 0.5 1 calc GR . P C 1
H15E H 1.197495 0.387159 0.631249 0.205 Uiso 0.5 1 calc GR . P C 1
H15F H 1.110654 0.427324 0.570763 0.205 Uiso 0.5 1 calc GR . P C 1
C15B C 1.1200(13) 0.3595(7) 0.6018(11) 0.137(4) Uani 0.5 1 d D U P C 2
H15A H 1.091600 0.322023 0.573196 0.205 Uiso 0.5 1 calc GR . P C 2
H15B H 1.191398 0.352869 0.631438 0.205 Uiso 0.5 1 calc GR . P C 2
H15C H 1.118551 0.390327 0.553013 0.205 Uiso 0.5 1 calc GR . P C 2
C16 C 0.6899(4) 0.47093(19) 0.5460(3) 0.1018(15) Uani 1 1 d . . . . .
H16A H 0.628287 0.449570 0.561406 0.122 Uiso 1 1 calc R . . . .
H16B H 0.695279 0.509300 0.581030 0.122 Uiso 1 1 calc R . . . .
C17 C 0.6738(5) 0.4845(3) 0.4419(4) 0.135(2) Uani 1 1 d . . . . .
H17A H 0.666153 0.446896 0.406352 0.202 Uiso 1 1 calc GR . . . .
H17B H 0.733406 0.506665 0.425990 0.202 Uiso 1 1 calc GR . . . .
H17C H 0.611352 0.508790 0.425909 0.202 Uiso 1 1 calc GR . . . .
C18 C 0.4089(3) 0.34852(19) 0.4543(3) 0.0759(11) Uani 1 1 d . . . . .
H18A H 0.453369 0.375415 0.497706 0.091 Uiso 1 1 calc R . . . .
H18B H 0.337799 0.351596 0.469392 0.091 Uiso 1 1 calc R . . . .
C19 C 0.4098(4) 0.3698(2) 0.3523(3) 0.1010(15) Uani 1 1 d . . . . .
H19A H 0.364369 0.344040 0.309022 0.152 Uiso 1 1 calc GR . . . .
H19B H 0.480188 0.367517 0.337200 0.152 Uiso 1 1 calc GR . . . .
H19C H 0.385280 0.411286 0.345739 0.152 Uiso 1 1 calc GR . . . .
C20 C 0.4651(3) 0.11422(17) 0.4831(3) 0.0700(10) Uani 1 1 d . . . . .
H20A H 0.532932 0.097407 0.474241 0.084 Uiso 1 1 calc R . . . .
H20B H 0.413903 0.100708 0.429586 0.084 Uiso 1 1 calc R . . . .
C21 C 0.4349(4) 0.0888(2) 0.5746(3) 0.1099(16) Uani 1 1 d . . . . .
H21A H 0.433864 0.044965 0.571526 0.165 Uiso 1 1 calc GR . . . .
H21B H 0.366201 0.103556 0.582475 0.165 Uiso 1 1 calc GR . . . .
H21C H 0.485177 0.101833 0.628120 0.165 Uiso 1 1 calc GR . . . .
Cu1 Cu 0.69540(3) 0.17875(2) 0.55239(3) 0.04645(11) Uani 1 1 d . . . . .
Cu2 Cu 0.89300(3) 0.26425(2) 0.62228(3) 0.05290(12) Uani 1 1 d . . . . .
Cu3 Cu 0.66233(3) 0.32216(2) 0.54581(3) 0.05171(12) Uani 1 1 d . . . . .
N1 N 0.82625(18) 0.14361(10) 0.58986(17) 0.0459(6) Uani 1 1 d . . . . .
N2 N 0.91173(18) 0.18011(11) 0.62420(18) 0.0486(6) Uani 1 1 d . . . . .
N3 N 0.8751(2) 0.34839(11) 0.61410(18) 0.0550(6) Uani 1 1 d . . . . .
N4 N 0.7767(2) 0.37265(11) 0.58108(18) 0.0528(6) Uani 1 1 d . . . . .
N5 N 0.54710(18) 0.27272(12) 0.50603(17) 0.0491(6) Uani 1 1 d . . . . .
N6 N 0.56200(18) 0.21002(11) 0.51193(16) 0.0467(6) Uani 1 1 d . . . . .
N7 N 1.0299(3) 0.03207(18) 0.6330(3) 0.0947(11) Uani 1 1 d . . . . .
N8A N 0.9069(7) 0.5139(2) 0.6261(8) 0.0784(19) Uani 0.5 1 d D U P D 1
N8B N 0.9554(6) 0.5030(3) 0.6184(8) 0.0784(19) Uani 0.5 1 d D . P D 2
N9 N 0.2891(2) 0.2164(2) 0.4150(2) 0.0852(10) Uani 1 1 d . . . . .
O1 O 0.9881(3) -0.01780(16) 0.6152(3) 0.1401(15) Uani 1 1 d . . . . .
O2 O 1.1247(3) 0.03846(17) 0.6571(3) 0.1306(14) Uani 1 1 d . . . . .
O3A O 1.0012(8) 0.5198(5) 0.6585(8) 0.119(2) Uani 0.5 1 d . U P D 1
O3B O 1.0504(7) 0.5071(5) 0.6327(8) 0.119(2) Uani 0.5 1 d . U P D 2
O4A O 0.8413(6) 0.5531(5) 0.6093(9) 0.106(2) Uani 0.5 1 d . U P D 1
O4B O 0.9000(7) 0.5505(5) 0.6057(9) 0.106(2) Uani 0.5 1 d . U P D 2
O5 O 0.2344(3) 0.26206(18) 0.3978(3) 0.1184(11) Uani 1 1 d . U . . .
O6 O 0.2577(2) 0.1648(2) 0.4015(3) 0.1199(13) Uani 1 1 d . . . . .
C22 C 0.7774(3) 0.26077(15) 0.8259(2) 0.0539(8) Uani 1 1 d . . . . .
C23 C 0.8639(3) 0.2215(2) 0.8539(2) 0.0723(10) Uani 1 1 d . . . . .
C24 C 0.9592(3) 0.2505(3) 0.8846(3) 0.0873(13) Uani 1 1 d . . . . .
H24 H 1.018757 0.226734 0.903679 0.105 Uiso 1 1 calc R . . . .
C25 C 0.9684(4) 0.3132(3) 0.8876(3) 0.0989(16) Uani 1 1 d . . . . .
H25 H 1.034289 0.330429 0.907350 0.119 Uiso 1 1 calc R . . . .
C26 C 0.8855(3) 0.3504(2) 0.8629(3) 0.0789(11) Uani 1 1 d . . . . .
H26 H 0.893377 0.392628 0.866824 0.095 Uiso 1 1 calc R . . . .
C27 C 0.7870(3) 0.32408(16) 0.8312(2) 0.0573(8) Uani 1 1 d . . . . .
C28 C 0.6901(3) 0.35466(15) 0.7995(2) 0.0582(8) Uani 1 1 d . . . . .
C29 C 0.6090(2) 0.31393(15) 0.7702(2) 0.0540(8) Uani 1 1 d . . . . .
C30 C 0.5045(3) 0.3323(2) 0.7359(2) 0.0726(10) Uani 1 1 d . . . . .
C31 C 0.4868(4) 0.3929(3) 0.7320(3) 0.0957(14) Uani 1 1 d . . . . .
H31 H 0.419001 0.406639 0.709767 0.115 Uiso 1 1 calc R . . . .
C32 C 0.5641(5) 0.4357(2) 0.7593(3) 0.0935(14) Uani 1 1 d . . . . .
H32 H 0.547173 0.477033 0.754451 0.112 Uiso 1 1 calc R . . . .
C33 C 0.6660(4) 0.41851(19) 0.7935(3) 0.0822(12) Uani 1 1 d . . . . .
H33 H 0.717691 0.447686 0.812290 0.099 Uiso 1 1 calc R . . . .
C34 C 0.8501(4) 0.1545(2) 0.8493(3) 0.0967(14) Uani 1 1 d . . . . .
H34A H 0.808952 0.141674 0.897410 0.145 Uiso 1 1 calc GR . . . .
H34B H 0.917771 0.134971 0.860509 0.145 Uiso 1 1 calc GR . . . .
H34C H 0.814504 0.143175 0.786877 0.145 Uiso 1 1 calc GR . . . .
C35 C 0.4189(3) 0.2859(2) 0.7067(3) 0.0928(14) Uani 1 1 d . . . . .
H35A H 0.443080 0.256239 0.664677 0.139 Uiso 1 1 calc GR . . . .
H35B H 0.357617 0.306259 0.673855 0.139 Uiso 1 1 calc GR . . . .
H35C H 0.401389 0.265815 0.762867 0.139 Uiso 1 1 calc GR . . . .
S1 S 0.64936(7) 0.23804(4) 0.78026(6) 0.0586(2) Uani 1 1 d . . . . .

loop_
_atom_site_aniso_label
_atom_site_aniso_U_11
_atom_site_aniso_U_22
_atom_site_aniso_U_33
_atom_site_aniso_U_23
_atom_site_aniso_U_13
_atom_site_aniso_U_12
C1 0.064(2) 0.0414(17) 0.0585(19) 0.0002(14) 0.0068(15) 0.0120(15)
C2 0.066(2) 0.052(2) 0.070(2) 0.0061(16) 0.0073(17) 0.0274(16)
C3 0.0468(18) 0.066(2) 0.067(2) 0.0111(17) 0.0068(15) 0.0126(16)
C4 0.090(3) 0.063(2) 0.062(2) 0.0014(17) 0.0011(19) -0.031(2)
C5 0.133(4) 0.040(2) 0.067(2) -0.0002(16) 0.004(2) -0.031(2)
C6 0.119(3) 0.0368(17) 0.055(2) 0.0012(15) 0.024(2) 0.0042(19)
C7 0.0469(17) 0.080(2) 0.0430(16) 0.0068(16) 0.0103(14) 0.0188(17)
C8 0.0349(15) 0.097(3) 0.0460(17) 0.0032(17) 0.0048(13) 0.0033(17)
C9 0.0447(17) 0.075(2) 0.0377(15) -0.0022(14) 0.0053(13) -0.0055(15)
C10 0.098(3) 0.045(2) 0.095(3) -0.016(2) -0.015(2) 0.006(2)
C11 0.130(4) 0.085(3) 0.135(4) 0.023(3) -0.016(3) -0.050(3)
C12 0.054(2) 0.098(3) 0.090(3) 0.012(2) 0.002(2) 0.006(2)
C13 0.070(3) 0.222(7) 0.118(4) 0.012(4) 0.011(3) -0.024(4)
C14 0.100(3) 0.117(4) 0.097(3) 0.003(3) -0.008(3) -0.056(3)
C15A 0.114(4) 0.150(8) 0.145(5) 0.037(6) 0.015(4) -0.032(6)
C15B 0.114(4) 0.150(8) 0.145(5) 0.037(6) 0.015(4) -0.032(6)
C16 0.153(4) 0.051(2) 0.106(3) 0.002(2) 0.034(3) 0.033(3)
C17 0.156(5) 0.124(5) 0.120(4) 0.052(4) 0.009(4) 0.041(4)
C18 0.069(2) 0.089(3) 0.070(2) 0.004(2) 0.0135(19) 0.036(2)
C19 0.135(4) 0.081(3) 0.090(3) 0.020(2) 0.025(3) 0.044(3)
C20 0.066(2) 0.074(2) 0.067(2) -0.0074(18) 0.0005(18) -0.0189(18)
C21 0.140(4) 0.095(3) 0.099(3) 0.024(3) 0.033(3) -0.005(3)
Cu1 0.03991(19) 0.0447(2) 0.0528(2) 0.00247(16) 0.00048(15) 0.00409(15)
Cu2 0.0489(2) 0.0405(2) 0.0682(3) 0.00566(17) 0.00498(18) -0.00267(16)
Cu3 0.0522(2) 0.0472(2) 0.0566(2) 0.00199(17) 0.01089(17) 0.00440(16)
N1 0.0440(13) 0.0398(13) 0.0527(14) 0.0007(11) 0.0037(11) 0.0042(11)
N2 0.0397(13) 0.0442(14) 0.0609(15) 0.0072(11) 0.0039(11) 0.0053(11)
N3 0.0631(16) 0.0417(14) 0.0589(16) 0.0021(12) 0.0046(13) -0.0107(13)
N4 0.0668(17) 0.0376(13) 0.0559(15) 0.0017(11) 0.0150(13) 0.0009(12)
N5 0.0433(13) 0.0553(15) 0.0489(14) 0.0015(12) 0.0074(11) 0.0097(11)
N6 0.0409(13) 0.0540(15) 0.0442(13) 0.0001(11) 0.0029(10) 0.0027(11)
N7 0.099(3) 0.075(3) 0.109(3) 0.006(2) 0.009(2) 0.049(2)
N8A 0.087(4) 0.053(3) 0.092(3) -0.001(2) 0.003(4) -0.011(3)
N8B 0.087(4) 0.053(3) 0.092(3) -0.001(2) 0.003(4) -0.011(3)
N9 0.0483(18) 0.131(3) 0.075(2) 0.022(2) 0.0062(16) 0.010(2)
O1 0.153(3) 0.062(2) 0.200(4) 0.001(2) 0.011(3) 0.055(2)
O2 0.093(2) 0.130(3) 0.162(3) 0.000(2) -0.003(2) 0.072(2)
O3A 0.119(5) 0.083(4) 0.156(5) -0.009(3) 0.019(4) -0.050(4)
O3B 0.119(5) 0.083(4) 0.156(5) -0.009(3) 0.019(4) -0.050(4)
O4A 0.132(6) 0.0464(19) 0.138(3) 0.0023(19) 0.012(5) -0.014(5)
O4B 0.132(6) 0.0464(19) 0.138(3) 0.0023(19) 0.012(5) -0.014(5)
O5 0.0808(15) 0.1368(19) 0.1342(19) 0.0223(16) 0.0044(14) 0.0080(15)
O6 0.0569(18) 0.165(4) 0.132(3) -0.014(3) -0.0066(17) -0.030(2)
C22 0.0556(19) 0.070(2) 0.0382(15) 0.0004(14) 0.0138(14) -0.0051(16)
C23 0.082(3) 0.089(3) 0.0493(19) 0.0048(18) 0.0194(18) 0.012(2)
C24 0.059(2) 0.139(5) 0.063(2) 0.005(3) 0.0049(19) 0.012(3)
C25 0.068(3) 0.160(5) 0.068(3) -0.006(3) 0.006(2) -0.033(3)
C26 0.071(3) 0.107(3) 0.060(2) -0.011(2) 0.0117(19) -0.037(2)
C27 0.062(2) 0.072(2) 0.0399(16) -0.0039(15) 0.0127(15) -0.0208(17)
C28 0.079(2) 0.0545(19) 0.0441(17) -0.0014(14) 0.0212(16) -0.0131(17)
C29 0.0550(19) 0.069(2) 0.0393(16) 0.0023(14) 0.0120(14) -0.0032(16)
C30 0.077(3) 0.096(3) 0.0460(19) 0.0084(19) 0.0143(17) 0.009(2)
C31 0.111(4) 0.116(4) 0.062(3) 0.015(3) 0.017(2) 0.035(3)
C32 0.141(5) 0.074(3) 0.069(3) 0.015(2) 0.025(3) 0.032(3)
C33 0.128(4) 0.067(3) 0.055(2) -0.0031(18) 0.026(2) -0.014(2)
C34 0.128(4) 0.095(3) 0.072(3) 0.014(2) 0.033(3) 0.033(3)
C35 0.057(2) 0.155(4) 0.065(2) 0.006(3) 0.0021(19) -0.011(3)
S1 0.0640(5) 0.0593(5) 0.0529(5) -0.0063(4) 0.0097(4) -0.0206(4)

loop_
_atom_type_symbol
_atom_type_description
_atom_type_scat_dispersion_real
_atom_type_scat_dispersion_imag
_atom_type_scat_source
C C 0.0033 0.0016 'International Tables Vol C Tables 4.2.6.8 and 6.1.1.4'
H H 0.0000 0.0000 'International Tables Vol C Tables 4.2.6.8 and 6.1.1.4'
Cu Cu 0.3201 1.2651 'International Tables Vol C Tables 4.2.6.8 and 6.1.1.4'
N N 0.0061 0.0033 'International Tables Vol C Tables 4.2.6.8 and 6.1.1.4'
O O 0.0106 0.0060 'International Tables Vol C Tables 4.2.6.8 and 6.1.1.4'
S S 0.1246 0.1234 'International Tables Vol C Tables 4.2.6.8 and 6.1.1.4'

loop_
_geom_angle_atom_site_label_1
_geom_angle_atom_site_label_2
_geom_angle_atom_site_label_3
_geom_angle
_geom_angle_site_symmetry_1
_geom_angle_site_symmetry_3
_geom_angle_publ_flag
C2 C1 C10 132.6(3) . . ?
N1 C1 C2 106.8(3) . . ?
N1 C1 C10 120.5(3) . . ?
C1 C2 C3 108.2(3) . . ?
C1 C2 N7 125.6(4) . . ?
C3 C2 N7 126.3(4) . . ?
C2 C3 C12 132.6(3) . . ?
N2 C3 C2 106.8(3) . . ?
N2 C3 C12 120.5(3) . . ?
C5 C4 C14 132.8(4) . . ?
N3 C4 C5 107.8(4) . . ?
N3 C4 C14 119.3(4) . . ?
C4 C5 C6 107.5(3) . . ?
C4 C5 N8A 138.3(5) . . ?
C4 C5 N8B 115.0(5) . . ?
C6 C5 N8A 113.3(5) . . ?
C6 C5 N8B 137.2(5) . . ?
C5 C6 C16 133.1(4) . . ?
N4 C6 C5 107.7(3) . . ?
N4 C6 C16 119.3(4) . . ?
C8 C7 C18 132.7(3) . . ?
N5 C7 C8 107.1(3) . . ?
N5 C7 C18 120.2(3) . . ?
C7 C8 C9 108.1(3) . . ?
C7 C8 N9 127.3(3) . . ?
C9 C8 N9 124.6(4) . . ?
C8 C9 C20 133.0(3) . . ?
N6 C9 C8 106.8(3) . . ?
N6 C9 C20 120.1(3) . . ?
C1 C10 C11 111.7(3) . . ?
C13 C12 C3 111.4(4) . . ?
C15A C14 C4 110.5(9) . . ?
C15B C14 C4 113.3(9) . . ?
C17 C16 C6 114.6(4) . . ?
C7 C18 C19 112.9(3) . . ?
C9 C20 C21 114.1(3) . . ?
N1 Cu1 N6 176.98(11) . . ?
N2 Cu2 N3 177.20(12) . . ?
N4 Cu3 N5 177.93(11) . . ?
C1 N1 Cu1 130.9(2) . . ?
C1 N1 N2 109.1(2) . . ?
N2 N1 Cu1 119.97(17) . . ?
C3 N2 Cu2 132.5(2) . . ?
C3 N2 N1 109.1(2) . . ?
N1 N2 Cu2 118.15(17) . . ?
C4 N3 Cu2 131.4(3) . . ?
C4 N3 N4 108.7(3) . . ?
N4 N3 Cu2 119.90(18) . . ?
C6 N4 Cu3 130.9(3) . . ?
C6 N4 N3 108.3(3) . . ?
N3 N4 Cu3 120.76(18) . . ?
C7 N5 Cu3 133.8(2) . . ?
C7 N5 N6 108.7(3) . . ?
N6 N5 Cu3 117.55(17) . . ?
C9 N6 Cu1 130.9(2) . . ?
C9 N6 N5 109.3(2) . . ?
N5 N6 Cu1 119.77(18) . . ?
O1 N7 C2 117.9(4) . . ?
O2 N7 C2 119.0(4) . . ?
O2 N7 O1 123.1(4) . . ?
O3A N8A C5 106.1(7) . . ?
O4A N8A C5 125.7(8) . . ?
O4A N8A O3A 128.2(8) . . ?
O3B N8B C5 129.2(8) . . ?
O3B N8B O4B 119.8(7) . . ?
O4B N8B C5 111.0(7) . . ?
O5 N9 C8 115.6(4) . . ?
O6 N9 C8 120.1(4) . . ?
O6 N9 O5 124.3(4) . . ?
C23 C22 S1 126.0(3) . . ?
C27 C22 C23 122.0(3) . . ?
C27 C22 S1 112.0(3) . . ?
C22 C23 C34 120.4(4) . . ?
C24 C23 C22 115.5(4) . . ?
C24 C23 C34 124.1(4) . . ?
C25 C24 C23 122.1(4) . . ?
C26 C25 C24 122.2(4) . . ?
C25 C26 C27 118.6(4) . . ?
C22 C27 C26 119.6(4) . . ?
C22 C27 C28 112.5(3) . . ?
C26 C27 C28 127.8(4) . . ?
C27 C28 C33 130.4(3) . . ?
C29 C28 C27 112.0(3) . . ?
C29 C28 C33 117.6(4) . . ?
C28 C29 C30 123.5(3) . . ?
C28 C29 S1 112.8(3) . . ?
C30 C29 S1 123.7(3) . . ?
C29 C30 C35 121.2(4) . . ?
C31 C30 C29 116.1(4) . . ?
C31 C30 C35 122.6(4) . . ?
C30 C31 C32 123.2(5) . . ?
C31 C32 C33 121.4(4) . . ?
C32 C33 C28 118.2(4) . . ?
C29 S1 C22 90.66(16) . . ?

loop_
_geom_bond_atom_site_label_1
_geom_bond_atom_site_label_2
_geom_bond_distance
_geom_bond_site_symmetry_2
_geom_bond_publ_flag
C1 C2 1.383(5) . ?
C1 C10 1.488(5) . ?
C1 N1 1.334(4) . ?
C2 C3 1.400(5) . ?
C2 N7 1.424(4) . ?
C3 C12 1.521(5) . ?
C3 N2 1.325(4) . ?
C4 C5 1.379(6) . ?
C4 C14 1.519(6) . ?
C4 N3 1.325(4) . ?
C5 C6 1.384(6) . ?
C5 N8A 1.466(5) . ?
C5 N8B 1.466(5) . ?
C6 C16 1.492(6) . ?
C6 N4 1.331(4) . ?
C7 C8 1.388(5) . ?
C7 C18 1.502(5) . ?
C7 N5 1.331(4) . ?
C8 C9 1.390(4) . ?
C8 N9 1.439(4) . ?
C9 C20 1.484(5) . ?
C9 N6 1.328(4) . ?
C10 C11 1.511(6) . ?
C12 C13 1.485(6) . ?
C14 C15A 1.469(8) . ?
C14 C15B 1.476(8) . ?
C16 C17 1.478(6) . ?
C18 C19 1.511(5) . ?
C20 C21 1.504(5) . ?
Cu1 N1 1.852(2) . ?
Cu1 N6 1.854(2) . ?
Cu2 N2 1.854(2) . ?
Cu2 N3 1.854(3) . ?
Cu3 N4 1.845(3) . ?
Cu3 N5 1.851(3) . ?
N1 N2 1.385(3) . ?
N3 N4 1.386(4) . ?
N5 N6 1.384(3) . ?
N7 O1 1.224(5) . ?
N7 O2 1.223(5) . ?
N8A O3A 1.235(13) . ?
N8A O4A 1.202(12) . ?
N8B O3B 1.210(11) . ?
N8B O4B 1.256(13) . ?
N9 O5 1.224(5) . ?
N9 O6 1.203(5) . ?
C22 C23 1.413(5) . ?
C22 C27 1.390(4) . ?
C22 S1 1.746(3) . ?
C23 C24 1.389(6) . ?
C23 C34 1.476(6) . ?
C24 C25 1.375(6) . ?
C25 C26 1.343(6) . ?
C26 C27 1.401(5) . ?
C27 C28 1.425(5) . ?
C28 C29 1.385(4) . ?
C28 C33 1.429(5) . ?
C29 C30 1.415(5) . ?
C29 S1 1.737(3) . ?
C30 C31 1.344(6) . ?
C30 C35 1.507(6) . ?
C31 C32 1.375(7) . ?
C32 C33 1.378(6) . ?
